data_4022762
loop_
_publ_author_name
'Kathryn M. Evans'
'Alexandra M. Z. Slawin'
'Tomas Lebl'
'Douglas Philp'
'Nicholas J. Westwood'

_publ_section_title
;
 An Improved Understanding of the Reaction of Bis(bromomethyl)quinoxaline
 1-N-Oxides with Amines Using Substituent Effects
;
_journal_name_full 'Journal of Organic Chemistry'
_journal_page_first 3186
_journal_page_last 3193
_journal_paper_doi 10.1021/jo062380y
_journal_volume 72
_journal_year 2007
_chemical_formula_moiety 'C10 H7 Br3 N2 O'
_chemical_formula_sum 'C10 H7 Br3 N2 O'
_chemical_formula_weight 410.91
_chemical_name_systematic
; 
 ? 
;
_space_group_IT_number 2
_symmetry_cell_setting triclinic
_symmetry_space_group_name_Hall '-P 1'
_symmetry_space_group_name_H-M 'P -1'
_atom_sites_solution_hydrogens geom
_atom_sites_solution_primary direct
_atom_sites_solution_secondary difmap
_audit_creation_method SHELXL-97
_cell_angle_alpha 100.412(9)
_cell_angle_beta 93.102(5)
_cell_angle_gamma 95.459(10)
_cell_formula_units_Z 2
_cell_length_a 7.483(2)
_cell_length_b 7.6916(19)
_cell_length_c 10.345(3)
_cell_measurement_reflns_used 2346
_cell_measurement_temperature 93(2)
_cell_measurement_theta_max 25.3491
_cell_measurement_theta_min 2.7085
_cell_volume 581.4(3)
_computing_cell_refinement 'CrystalClear (Rigaku Corp., 2004)'
_computing_data_collection 'CrystalClear (Rigaku Corp., 2004)'
_computing_data_reduction 'CrystalClear (Rigaku Corp., 2004)'
_computing_molecular_graphics 'Bruker SHELXTL'
_computing_publication_material 'Bruker SHELXTL'
_computing_structure_refinement 'SHELXL-97 (Sheldrick, 1997)'
_computing_structure_solution 'SHELXS-97 (Sheldrick, 1990)'
_diffrn_ambient_temperature 93(2)
_diffrn_detector_area_resol_mean 0.83
_diffrn_measured_fraction_theta_full 0.950
_diffrn_measured_fraction_theta_max 0.950
_diffrn_measurement_device_type CCD
_diffrn_measurement_method dtprofit.ref
_diffrn_radiation_monochromator confocal
_diffrn_radiation_source 'rotating anode'
_diffrn_radiation_type MoK\a
_diffrn_radiation_wavelength 0.71073
_diffrn_reflns_av_R_equivalents 0.0439
_diffrn_reflns_av_sigmaI/netI 0.0522
_diffrn_reflns_limit_h_max 6
_diffrn_reflns_limit_h_min -9
_diffrn_reflns_limit_k_max 7
_diffrn_reflns_limit_k_min -9
_diffrn_reflns_limit_l_max 12
_diffrn_reflns_limit_l_min -11
_diffrn_reflns_number 3712
_diffrn_reflns_theta_full 25.33
_diffrn_reflns_theta_max 25.33
_diffrn_reflns_theta_min 2.74
_exptl_absorpt_coefficient_mu 10.385
_exptl_absorpt_correction_T_max 1.0000
_exptl_absorpt_correction_T_min 0.5494
_exptl_absorpt_correction_type multi-scan
_exptl_crystal_colour Yellow
_exptl_crystal_density_diffrn 2.347
_exptl_crystal_density_method 'not measured'
_exptl_crystal_description Prism
_exptl_crystal_F_000 388
_exptl_crystal_size_max 0.1500
_exptl_crystal_size_mid 0.0300
_exptl_crystal_size_min 0.0300
_refine_diff_density_max 1.128
_refine_diff_density_min -0.638
_refine_diff_density_rms 0.134
_refine_ls_extinction_method none
_refine_ls_goodness_of_fit_ref 0.739
_refine_ls_hydrogen_treatment constr
_refine_ls_matrix_type full
_refine_ls_number_parameters 146
_refine_ls_number_reflns 2018
_refine_ls_number_restraints 0
_refine_ls_restrained_S_all 0.739
_refine_ls_R_factor_all 0.0299
_refine_ls_R_factor_gt 0.0273
_refine_ls_shift/su_max 0.001
_refine_ls_shift/su_mean 0.000
_refine_ls_structure_factor_coef Fsqd
_refine_ls_weighting_details 'calc w=1/[\s^2^(Fo^2^)+(0.0551P)^2^+0.0000P] where P=(Fo^2^+2Fc^2^)/3'
_refine_ls_weighting_scheme calc
_refine_ls_wR_factor_gt 0.0667
_refine_ls_wR_factor_ref 0.0678
_reflns_number_gt 1772
_reflns_number_total 2018
_reflns_threshold_expression >2sigma(I)
_cod_data_source_file jo062380ysi20061119_054610.cif
_cod_data_source_block kenw22
_cod_depositor_comments
;
The following automatic conversions were performed:
'_symmetry_cell_setting' value 'Triclinic' changed to 'triclinic'
according to '/home/saulius/struct/CIF-dictionaries/cif_core.dic'
dictionary named 'cif_core.dic' version 2.4.1 from 2010-06-29.

Automatic conversion script
Id: cif_fix_enum 1527 2010-12-29 10:47:43Z saulius 
;
_cod_database_code 4022762

loop_
_symmetry_equiv_pos_as_xyz
'x, y, z'
'-x, -y, -z'

loop_
_atom_site_label
_atom_site_type_symbol
_atom_site_fract_x
_atom_site_fract_y
_atom_site_fract_z
_atom_site_U_iso_or_equiv
_atom_site_adp_type
_atom_site_occupancy
_atom_site_symmetry_multiplicity
_atom_site_calc_flag
_atom_site_refinement_flags
C1A C 0.2440(4) 0.2003(4) 0.4961(3) 0.0107(7) Uani 1 1 d .
N1 N 0.1940(4) 0.3547(3) 0.5719(3) 0.0126(6) Uani 1 1 d .
O1 O 0.2139(3) 0.5000(3) 0.5282(2) 0.0232(6) Uani 1 1 d .
C2 C 0.1258(4) 0.3492(4) 0.6896(3) 0.0134(7) Uani 1 1 d .
C3 C 0.1078(4) 0.1838(4) 0.7338(3) 0.0124(7) Uani 1 1 d .
N4 N 0.1515(4) 0.0340(3) 0.6650(3) 0.0122(6) Uani 1 1 d .
C4A C 0.2195(4) 0.0420(4) 0.5463(3) 0.0096(6) Uani 1 1 d .
C5 C 0.2699(4) -0.1165(4) 0.4704(3) 0.0105(6) Uani 1 1 d .
H5A H 0.2554 -0.2256 0.5013 0.013 Uiso 1 1 calc R
C6 C 0.3395(4) -0.1087(4) 0.3520(3) 0.0120(7) Uani 1 1 d .
Br6 Br 0.40560(4) -0.31916(4) 0.24718(3) 0.01507(12) Uani 1 1 d .
C7 C 0.3678(4) 0.0508(4) 0.3036(3) 0.0140(7) Uani 1 1 d .
H7A H 0.4186 0.0513 0.2215 0.017 Uiso 1 1 calc R
C8 C 0.3210(4) 0.2062(4) 0.3765(3) 0.0139(7) Uani 1 1 d .
H8A H 0.3407 0.3153 0.3461 0.017 Uiso 1 1 calc R
C9 C 0.0731(5) 0.5198(4) 0.7616(4) 0.0189(7) Uani 1 1 d .
H9A H -0.0179 0.4949 0.8237 0.023 Uiso 1 1 calc R
H9B H 0.0180 0.5846 0.6980 0.023 Uiso 1 1 calc R
Br9 Br 0.28350(5) 0.67031(4) 0.86047(3) 0.01928(13) Uani 1 1 d .
C10 C 0.0356(5) 0.1683(4) 0.8637(3) 0.0184(7) Uani 1 1 d .
H10A H -0.0155 0.0442 0.8616 0.022 Uiso 1 1 calc R
H10B H -0.0619 0.2460 0.8805 0.022 Uiso 1 1 calc R
Br10 Br 0.22830(5) 0.23761(4) 1.00594(3) 0.01780(12) Uani 1 1 d .

loop_
_atom_site_aniso_label
_atom_site_aniso_U_11
_atom_site_aniso_U_22
_atom_site_aniso_U_33
_atom_site_aniso_U_23
_atom_site_aniso_U_13
_atom_site_aniso_U_12
C1A 0.0099(17) 0.0111(14) 0.0115(17) 0.0027(12) 0.0005(14) 0.0026(12)
N1 0.0138(15) 0.0093(13) 0.0161(15) 0.0042(11) 0.0026(12) 0.0036(11)
O1 0.0366(16) 0.0121(11) 0.0242(14) 0.0089(10) 0.0071(12) 0.0052(10)
C2 0.0073(17) 0.0181(16) 0.0132(18) -0.0015(13) 0.0010(14) 0.0019(12)
C3 0.0034(16) 0.0218(16) 0.0114(17) 0.0027(13) 0.0005(13) -0.0006(12)
N4 0.0074(14) 0.0166(13) 0.0126(15) 0.0045(11) 0.0014(12) -0.0022(10)
C4A 0.0045(16) 0.0139(16) 0.0106(17) 0.0036(12) -0.0007(13) -0.0001(12)
C5 0.0061(16) 0.0098(14) 0.0157(18) 0.0040(12) -0.0028(14) -0.0007(12)
C6 0.0066(17) 0.0130(15) 0.0148(18) -0.0011(13) -0.0001(14) -0.0003(12)
Br6 0.0127(2) 0.01426(19) 0.0164(2) -0.00303(13) 0.00352(15) 0.00199(13)
C7 0.0117(18) 0.0185(16) 0.0118(18) 0.0030(13) 0.0020(14) 0.0004(13)
C8 0.0162(18) 0.0174(16) 0.0108(17) 0.0079(13) 0.0023(15) 0.0047(13)
C9 0.0128(18) 0.0222(17) 0.018(2) -0.0048(14) 0.0023(15) 0.0006(14)
Br9 0.0191(2) 0.01441(19) 0.0223(2) -0.00103(14) 0.00534(16) -0.00204(13)
C10 0.0139(19) 0.0287(18) 0.0112(18) 0.0015(14) 0.0005(15) -0.0011(14)
Br10 0.0176(2) 0.0252(2) 0.0106(2) 0.00382(14) 0.00147(15) 0.00120(14)

loop_
_atom_type_symbol
_atom_type_description
_atom_type_scat_dispersion_real
_atom_type_scat_dispersion_imag
_atom_type_scat_source
C C 0.0033 0.0016 'International Tables Vol C Tables 4.2.6.8 and 6.1.1.4'
H H 0.0000 0.0000 'International Tables Vol C Tables 4.2.6.8 and 6.1.1.4'
N N 0.0061 0.0033 'International Tables Vol C Tables 4.2.6.8 and 6.1.1.4'
O O 0.0106 0.0060 'International Tables Vol C Tables 4.2.6.8 and 6.1.1.4'
Br Br -0.2901 2.4595 'International Tables Vol C Tables 4.2.6.8 and 6.1.1.4'

loop_
_geom_angle_atom_site_label_1
_geom_angle_atom_site_label_2
_geom_angle_atom_site_label_3
_geom_angle
N1 C1A C8 120.4(3)
N1 C1A C4A 117.7(3)
C8 C1A C4A 121.9(3)
O1 N1 C2 121.0(3)
O1 N1 C1A 118.9(3)
C2 N1 C1A 120.0(2)
N1 C2 C3 118.6(3)
N1 C2 C9 116.0(3)
C3 C2 C9 125.5(3)
N4 C3 C2 123.6(3)
N4 C3 C10 114.9(3)
C2 C3 C10 121.5(3)
C3 N4 C4A 117.0(3)
N4 C4A C1A 123.1(3)
N4 C4A C5 118.5(3)
C1A C4A C5 118.4(3)
C6 C5 C4A 118.6(3)
C6 C5 H5A 120.7
C4A C5 H5A 120.7
C5 C6 C7 122.7(3)
C5 C6 Br6 119.6(2)
C7 C6 Br6 117.7(2)
C8 C7 C6 119.4(3)
C8 C7 H7A 120.3
C6 C7 H7A 120.3
C7 C8 C1A 118.8(3)
C7 C8 H8A 120.6
C1A C8 H8A 120.6
C2 C9 Br9 111.3(2)
C2 C9 H9A 109.4
Br9 C9 H9A 109.4
C2 C9 H9B 109.4
Br9 C9 H9B 109.4
H9A C9 H9B 108.0
C3 C10 Br10 110.3(2)
C3 C10 H10A 109.6
Br10 C10 H10A 109.6
C3 C10 H10B 109.6
Br10 C10 H10B 109.6
H10A C10 H10B 108.1

loop_
_geom_bond_atom_site_label_1
_geom_bond_atom_site_label_2
_geom_bond_distance
C1A N1 1.395(4)
C1A C8 1.398(4)
C1A C4A 1.409(4)
N1 O1 1.278(3)
N1 C2 1.351(4)
C2 C3 1.425(4)
C2 C9 1.486(4)
C3 N4 1.319(4)
C3 C10 1.496(5)
N4 C4A 1.363(4)
C4A C5 1.420(4)
C5 C6 1.366(4)
C5 H5A 0.9500
C6 C7 1.408(4)
C6 Br6 1.902(3)
C7 C8 1.379(4)
C7 H7A 0.9500
C8 H8A 0.9500
C9 Br9 1.979(3)
C9 H9A 0.9900
C9 H9B 0.9900
C10 Br10 1.967(3)
C10 H10A 0.9900
C10 H10B 0.9900

loop_
_geom_torsion_atom_site_label_1
_geom_torsion_atom_site_label_2
_geom_torsion_atom_site_label_3
_geom_torsion_atom_site_label_4
_geom_torsion
C8 C1A N1 O1 2.4(5)
C4A C1A N1 O1 -179.6(3)
C8 C1A N1 C2 -177.6(3)
C4A C1A N1 C2 0.4(4)
O1 N1 C2 C3 -179.6(3)
C1A N1 C2 C3 0.4(5)
O1 N1 C2 C9 1.2(5)
C1A N1 C2 C9 -178.8(3)
N1 C2 C3 N4 -1.2(5)
C9 C2 C3 N4 177.9(3)
N1 C2 C3 C10 179.2(3)
C9 C2 C3 C10 -1.7(5)
C2 C3 N4 C4A 1.0(5)
C10 C3 N4 C4A -179.4(3)
C3 N4 C4A C1A 0.0(5)
C3 N4 C4A C5 179.3(3)
N1 C1A C4A N4 -0.7(5)
C8 C1A C4A N4 177.3(3)
N1 C1A C4A C5 -179.9(3)
C8 C1A C4A C5 -2.0(5)
N4 C4A C5 C6 -179.4(3)
C1A C4A C5 C6 -0.1(4)
C4A C5 C6 C7 1.7(5)
C4A C5 C6 Br6 -179.3(2)
C5 C6 C7 C8 -1.2(5)
Br6 C6 C7 C8 179.8(2)
C6 C7 C8 C1A -0.9(5)
N1 C1A C8 C7 -179.6(3)
C4A C1A C8 C7 2.5(5)
N1 C2 C9 Br9 -82.5(3)
C3 C2 C9 Br9 98.4(3)
N4 C3 C10 Br10 96.9(3)
C2 C3 C10 Br10 -83.4(3)

loop_
_cod_related_entry_id
_cod_related_entry_database
_cod_related_entry_code
1 ChemSpider 17344401
